data_7242917
loop_
_publ_author_name
'Obayashi, Kotaro'
'Imato, Keiichi'
'Aoyama, Satoshi'
'Enoki, Toshiaki'
'Akiyama, Seiji'
'Ishida, Mio'
'Suga, Seiji'
'Mitsudo, Koichi'
'Ooyama, Yousuke'

_publ_section_title
;
 Synthesis, optical and electrochemical properties of
 4,4&#x2032;-bibenzo[c]thiophene derivatives
;
_journal_issue 31
_journal_name_full 'RSC Advances'
_journal_page_first 18870
_journal_page_last 18880
_journal_paper_doi 10.1039/D1RA01189H
_journal_volume 11
_journal_year 2021
_chemical_formula_sum 'C40 H66 S2 Si4'
_chemical_formula_weight 723.40
_space_group_crystal_system triclinic
_space_group_IT_number 2
_space_group_name_Hall '-P 1'
_space_group_name_H-M_alt 'P -1'
_atom_sites_solution_hydrogens geom
_audit_update_record
;
2021-01-13 deposited with the CCDC.	2021-05-19 downloaded from the CCDC.
;
_cell_angle_alpha 72.5230(10)
_cell_angle_beta 89.9300(10)
_cell_angle_gamma 81.0900(10)
_cell_formula_units_Z 2
_cell_length_a 7.5572(9)
_cell_length_b 13.6372(16)
_cell_length_c 22.295(3)
_cell_measurement_reflns_used 10428
_cell_measurement_temperature 100.(2)
_cell_measurement_theta_max 28.7567
_cell_measurement_theta_min 2.0866
_cell_volume 2162.7(5)
_computing_cell_refinement 'APEX3 v2018.1-0 (Bruker AXS)'
_computing_data_collection 'APEX2(Bruker AXS)'
_computing_data_reduction 'SAINT V8.38A (Bruker AXS Inc., 2017)'
_computing_molecular_graphics 'XSHELL V6.3.1(Bruker AXS)'
_computing_publication_material 'Generate Report (Bruker AXS)'
_computing_structure_refinement 'SHELXL-2017/1 (Sheldrick, 2017)'
_computing_structure_solution 'SHELXT 2014/5 (Sheldrick, 2014)'
_diffrn_ambient_temperature 100.(2)
_diffrn_detector_area_resol_mean 8.3333
_diffrn_measured_fraction_theta_full 0.986
_diffrn_measured_fraction_theta_max 0.986
_diffrn_measurement_device_type 'Bruker D8 goniometer'
_diffrn_measurement_method 'omega scans'
_diffrn_radiation_monochromator 'multilayered confocal mirror'
_diffrn_radiation_type MoKa
_diffrn_radiation_wavelength 0.71073
_diffrn_reflns_av_R_equivalents 0.0408
_diffrn_reflns_av_unetI/netI 0.0576
_diffrn_reflns_limit_h_max 9
_diffrn_reflns_limit_h_min -9
_diffrn_reflns_limit_k_max 17
_diffrn_reflns_limit_k_min -17
_diffrn_reflns_limit_l_max 29
_diffrn_reflns_limit_l_min -29
_diffrn_reflns_number 25883
_diffrn_reflns_theta_full 27.98
_diffrn_reflns_theta_max 27.98
_diffrn_reflns_theta_min 1.92
_diffrn_source 'rotating-anode X-ray tube'
_diffrn_source_type 'Bruker Turbo X-ray Source'
_exptl_absorpt_coefficient_mu 0.259
_exptl_absorpt_correction_T_max 0.98
_exptl_absorpt_correction_T_min 0.93
_exptl_absorpt_correction_type multi-scan
_exptl_absorpt_process_details
;
SADABS-2016/2 - Bruker AXS area detector scaling and absorption correction
;
_exptl_crystal_colour 'clear colourless'
_exptl_crystal_density_diffrn 1.111
_exptl_crystal_density_method 'not measured'
_exptl_crystal_description plate
_exptl_crystal_F_000 788
_exptl_crystal_size_max 0.150
_exptl_crystal_size_mid 0.110
_exptl_crystal_size_min 0.060
_refine_diff_density_max 0.580
_refine_diff_density_min -0.418
_refine_ls_extinction_method none
_refine_ls_goodness_of_fit_ref 1.011
_refine_ls_hydrogen_treatment constr
_refine_ls_matrix_type full
_refine_ls_number_parameters 435
_refine_ls_number_reflns 10234
_refine_ls_number_restraints 0
_refine_ls_restrained_S_all 1.011
_refine_ls_R_factor_all 0.0681
_refine_ls_R_factor_gt 0.0449
_refine_ls_shift/su_max 0.001
_refine_ls_shift/su_mean 0.000
_refine_ls_structure_factor_coef Fsqd
_refine_ls_weighting_details 'w=1/[\s^2^(Fo^2^)+(0.0439P)^2^+0.9078P] where P=(Fo^2^+2Fc^2^)/3'
_refine_ls_weighting_scheme calc
_refine_ls_wR_factor_gt 0.0991
_refine_ls_wR_factor_ref 0.1092
_reflns_number_gt 7519
_reflns_number_total 10234
_reflns_threshold_expression 'I > 2\s(I)'
_cod_data_source_file d1ra01189h2.cif
_cod_data_source_block 20201126BBTSi4
_cod_depositor_comments
;
The following automatic conversions were performed:

data item '_exptl_absorpt_correction_type' value 'Multi-Scan' was
changed to 'multi-scan' in accordance with the
/home/data/users/saulius/crontab/automatic-downloads/rss-feeds/RSC/lib/dictionaries/cif_core.dic
dictionary named 'cif_core.dic' version 2.4.2 last updated on
2011-04-26.

Automatic conversion script
Id: cif_fix_values 7556 2019-12-06 15:28:31Z antanas 
;
_cod_original_cell_volume 2162.7(4)
_cod_database_code 7242917

loop_
_space_group_symop_operation_xyz
'x, y, z'
'-x, -y, -z'

loop_
_atom_site_type_symbol
_atom_site_label
_atom_site_fract_x
_atom_site_fract_y
_atom_site_fract_z
_atom_site_U_iso_or_equiv
_atom_site_adp_type
_atom_site_calc_flag
_atom_site_refinement_flags_adp
_atom_site_refinement_flags_occupancy
_atom_site_refinement_flags_posn
_atom_site_occupancy
_atom_site_disorder_assembly
_atom_site_disorder_group
C C1 0.2978(3) 1.00893(15) 0.65089(9) 0.0169(4) Uani d . . . 1 . .
C C2 0.2230(3) 0.91835(14) 0.67594(9) 0.0148(4) Uani d . . . 1 . .
C C3 0.0592(3) 0.89860(15) 0.65391(9) 0.0186(4) Uani d . . . 1 . .
H H3 -0.008465 0.949067 0.619336 0.022 Uiso calc U . R 1 . .
C C4 -0.0003(3) 0.80734(15) 0.68246(10) 0.0193(4) Uani d . . . 1 . .
H H4 -0.112755 0.79579 0.669368 0.023 Uiso calc U . R 1 . .
C C5 0.1054(3) 0.72952(15) 0.73170(9) 0.0166(4) Uani d . . . 1 . .
H H5 0.06196 0.665972 0.750323 0.02 Uiso calc U . R 1 . .
C C6 0.2680(2) 0.74179(14) 0.75377(9) 0.0141(4) Uani d . . . 1 . .
C C7 0.3278(2) 0.84151(15) 0.72837(9) 0.0144(4) Uani d . . . 1 . .
C C8 0.4799(3) 0.87660(15) 0.74629(9) 0.0163(4) Uani d . . . 1 . .
C C9 0.4224(3) 1.19916(17) 0.56613(10) 0.0277(5) Uani d . . . 1 . .
H H9A 0.469569 1.21068 0.603941 0.041 Uiso calc U . R 1 . .
H H9B 0.387536 1.266303 0.533605 0.041 Uiso calc U . R 1 . .
H H9C 0.514947 1.155485 0.550507 0.041 Uiso calc U . R 1 . .
C C10 0.1430(4) 1.10302(19) 0.51444(11) 0.0369(6) Uani d . . . 1 . .
H H10A 0.228637 1.046925 0.50664 0.055 Uiso calc U . R 1 . .
H H10B 0.133786 1.165559 0.477894 0.055 Uiso calc U . R 1 . .
H H10C 0.025154 1.081175 0.521463 0.055 Uiso calc U . R 1 . .
C C11 0.0403(3) 1.21920(16) 0.61343(11) 0.0252(5) Uani d . . . 1 . .
C C12 -0.0241(5) 1.3187(2) 0.55916(14) 0.0663(10) Uani d . . . 1 . .
H H12A -0.115003 1.364577 0.573916 0.099 Uiso calc U . R 1 . .
H H12B -0.076234 1.30049 0.524512 0.099 Uiso calc U . R 1 . .
H H12C 0.077656 1.354731 0.544401 0.099 Uiso calc U . R 1 . .
C C13 -0.1176(3) 1.1626(2) 0.63665(18) 0.0606(10) Uani d . . . 1 . .
H H13A -0.076637 1.100523 0.672352 0.091 Uiso calc U . R 1 . .
H H13B -0.166714 1.141746 0.602532 0.091 Uiso calc U . R 1 . .
H H13C -0.210677 1.209122 0.649962 0.091 Uiso calc U . R 1 . .
C C14 0.1140(4) 1.2502(2) 0.66756(13) 0.0430(7) Uani d . . . 1 . .
H H14A 0.018703 1.294206 0.681813 0.064 Uiso calc U . R 1 . .
H H14B 0.212988 1.288802 0.653184 0.064 Uiso calc U . R 1 . .
H H14C 0.157595 1.187367 0.702457 0.064 Uiso calc U . R 1 . .
C C15 0.8102(3) 0.93557(17) 0.79610(10) 0.0221(4) Uani d . . . 1 . .
H H15A 0.883441 0.930003 0.833577 0.033 Uiso calc U . R 1 . .
H H15B 0.759312 1.008762 0.775607 0.033 Uiso calc U . R 1 . .
H H15C 0.88508 0.908778 0.766759 0.033 Uiso calc U . R 1 . .
C C16 0.7345(3) 0.72270(16) 0.86250(10) 0.0214(4) Uani d . . . 1 . .
H H16A 0.791527 0.689679 0.832368 0.032 Uiso calc U . R 1 . .
H H16B 0.644556 0.682323 0.884601 0.032 Uiso calc U . R 1 . .
H H16C 0.825628 0.725048 0.893054 0.032 Uiso calc U . R 1 . .
C C17 0.4782(3) 0.91444(16) 0.87482(10) 0.0212(4) Uani d . . . 1 . .
C C18 0.4085(3) 1.03074(18) 0.84319(11) 0.0349(6) Uani d . . . 1 . .
H H18A 0.329783 1.039036 0.80651 0.052 Uiso calc U . R 1 . .
H H18B 0.510087 1.067565 0.829663 0.052 Uiso calc U . R 1 . .
H H18C 0.341185 1.059788 0.87323 0.052 Uiso calc U . R 1 . .
C C19 0.3172(3) 0.8576(2) 0.89391(11) 0.0318(5) Uani d . . . 1 . .
H H19A 0.245929 0.88753 0.922786 0.048 Uiso calc U . R 1 . .
H H19B 0.360105 0.783448 0.914869 0.048 Uiso calc U . R 1 . .
H H19C 0.242801 0.865433 0.856274 0.048 Uiso calc U . R 1 . .
C C20 0.5909(3) 0.90259(19) 0.93483(10) 0.0296(5) Uani d . . . 1 . .
H H20A 0.517242 0.933003 0.962992 0.044 Uiso calc U . R 1 . .
H H20B 0.694282 0.938704 0.923461 0.044 Uiso calc U . R 1 . .
H H20C 0.633021 0.828522 0.956226 0.044 Uiso calc U . R 1 . .
C C21 0.7856(3) 0.45755(14) 0.83761(9) 0.0154(4) Uani d . . . 1 . .
C C22 0.6201(3) 0.50844(14) 0.84969(9) 0.0152(4) Uani d . . . 1 . .
C C23 0.5379(3) 0.48682(15) 0.90894(9) 0.0186(4) Uani d . . . 1 . .
H H23 0.595579 0.433466 0.944437 0.022 Uiso calc U . R 1 . .
C C24 0.3774(3) 0.54262(16) 0.91436(10) 0.0206(4) Uani d . . . 1 . .
H H24 0.320102 0.526221 0.953276 0.025 Uiso calc U . R 1 . .
C C25 0.2940(3) 0.62563(15) 0.86216(9) 0.0186(4) Uani d . . . 1 . .
H H25 0.18303 0.664707 0.867587 0.022 Uiso calc U . R 1 . .
C C26 0.3674(3) 0.65165(14) 0.80421(9) 0.0147(4) Uani d . . . 1 . .
C C27 0.5311(2) 0.58865(14) 0.79487(9) 0.0135(4) Uani d . . . 1 . .
C C28 0.6243(2) 0.59329(14) 0.73943(9) 0.0143(4) Uani d . . . 1 . .
C C29 1.1730(3) 0.35557(18) 0.84922(11) 0.0283(5) Uani d . . . 1 . .
H H29A 1.157061 0.351689 0.806427 0.042 Uiso calc U . R 1 . .
H H29B 1.262612 0.296902 0.873202 0.042 Uiso calc U . R 1 . .
H H29C 1.213828 0.421189 0.84735 0.042 Uiso calc U . R 1 . .
C C30 0.9817(3) 0.36794(19) 0.96783(10) 0.0306(5) Uani d . . . 1 . .
H H30A 0.975166 0.442264 0.963018 0.046 Uiso calc U . R 1 . .
H H30B 1.098122 0.330112 0.987739 0.046 Uiso calc U . R 1 . .
H H30C 0.885593 0.340989 0.994226 0.046 Uiso calc U . R 1 . .
C C31 0.8804(3) 0.22064(15) 0.89583(10) 0.0222(5) Uani d . . . 1 . .
C C32 0.6854(3) 0.22208(18) 0.91562(12) 0.0325(6) Uani d . . . 1 . .
H H32A 0.606395 0.276099 0.88347 0.049 Uiso calc U . R 1 . .
H H32B 0.674831 0.237036 0.955932 0.049 Uiso calc U . R 1 . .
H H32C 0.650531 0.154039 0.920096 0.049 Uiso calc U . R 1 . .
C C33 1.0015(3) 0.13336(17) 0.94573(11) 0.0356(6) Uani d . . . 1 . .
H H33A 0.98435 0.143708 0.987116 0.053 Uiso calc U . R 1 . .
H H33B 1.127152 0.134928 0.935159 0.053 Uiso calc U . R 1 . .
H H33C 0.970242 0.065792 0.946731 0.053 Uiso calc U . R 1 . .
C C34 0.8942(3) 0.19823(18) 0.83231(11) 0.0313(5) Uani d . . . 1 . .
H H34A 0.854229 0.131672 0.836182 0.047 Uiso calc U . R 1 . .
H H34B 1.018991 0.194604 0.819992 0.047 Uiso calc U . R 1 . .
H H34C 0.818191 0.254127 0.800229 0.047 Uiso calc U . R 1 . .
C C35 0.7899(3) 0.61036(17) 0.61373(10) 0.0227(5) Uani d . . . 1 . .
H H35A 0.767681 0.627656 0.568158 0.034 Uiso calc U . R 1 . .
H H35B 0.852391 0.538462 0.630376 0.034 Uiso calc U . R 1 . .
H H35C 0.864196 0.657824 0.622456 0.034 Uiso calc U . R 1 . .
C C36 0.4496(3) 0.75620(17) 0.61042(9) 0.0261(5) Uani d . . . 1 . .
H H36A 0.510177 0.808523 0.620167 0.039 Uiso calc U . R 1 . .
H H36B 0.326155 0.763037 0.624024 0.039 Uiso calc U . R 1 . .
H H36C 0.448335 0.766857 0.564943 0.039 Uiso calc U . R 1 . .
C C37 0.4431(3) 0.51945(17) 0.64256(10) 0.0235(5) Uani d . . . 1 . .
C C38 0.2602(3) 0.5290(2) 0.67070(14) 0.0415(7) Uani d . . . 1 . .
H H38A 0.191173 0.597949 0.649662 0.062 Uiso calc U . R 1 . .
H H38B 0.275657 0.520011 0.715774 0.062 Uiso calc U . R 1 . .
H H38C 0.195985 0.475154 0.66481 0.062 Uiso calc U . R 1 . .
C C39 0.4212(5) 0.5305(3) 0.57265(13) 0.0610(9) Uani d . . . 1 . .
H H39A 0.357382 0.476083 0.567464 0.092 Uiso calc U . R 1 . .
H H39B 0.539678 0.523539 0.555029 0.092 Uiso calc U . R 1 . .
H H39C 0.352503 0.599147 0.550595 0.092 Uiso calc U . R 1 . .
C C40 0.5444(3) 0.40950(19) 0.67683(15) 0.0443(7) Uani d . . . 1 . .
H H40A 0.548361 0.398767 0.722316 0.066 Uiso calc U . R 1 . .
H H40B 0.666935 0.4025 0.662388 0.066 Uiso calc U . R 1 . .
H H40C 0.482383 0.357326 0.667567 0.066 Uiso calc U . R 1 . .
S S1 0.49017(7) 0.99721(4) 0.69374(2) 0.01820(12) Uani d . . . 1 . .
S S2 0.82148(6) 0.50645(4) 0.76008(2) 0.01537(11) Uani d . . . 1 . .
Si Si1 0.22230(8) 1.13247(4) 0.58580(3) 0.01942(13) Uani d . . . 1 . .
Si Si2 0.62416(7) 0.85750(4) 0.81973(3) 0.01544(12) Uani d . . . 1 . .
Si Si3 0.57109(7) 0.62399(4) 0.65233(3) 0.01592(12) Uani d . . . 1 . .
Si Si4 0.95522(7) 0.34975(4) 0.88862(3) 0.01674(12) Uani d . . . 1 . .

loop_
_atom_site_aniso_label
_atom_site_aniso_U_11
_atom_site_aniso_U_22
_atom_site_aniso_U_33
_atom_site_aniso_U_12
_atom_site_aniso_U_13
_atom_site_aniso_U_23
C1 0.0172(10) 0.0163(10) 0.0167(10) -0.0012(8) -0.0010(8) -0.0052(8)
C2 0.0157(10) 0.0140(9) 0.0159(10) -0.0004(8) 0.0012(8) -0.0075(8)
C3 0.0192(10) 0.0166(10) 0.0195(10) 0.0018(8) -0.0046(8) -0.0071(8)
C4 0.0145(10) 0.0206(10) 0.0257(11) -0.0025(8) -0.0022(8) -0.0116(9)
C5 0.0157(10) 0.0139(9) 0.0217(11) -0.0024(8) 0.0018(8) -0.0075(8)
C6 0.0136(9) 0.0145(9) 0.0150(10) 0.0007(7) 0.0033(7) -0.0069(8)
C7 0.0138(9) 0.0160(9) 0.0138(9) 0.0000(8) 0.0013(7) -0.0065(8)
C8 0.0165(10) 0.0151(10) 0.0160(10) -0.0010(8) 0.0021(8) -0.0036(8)
C9 0.0310(13) 0.0261(12) 0.0224(11) -0.0062(10) 0.0049(9) -0.0013(9)
C10 0.0565(17) 0.0315(13) 0.0213(12) -0.0059(12) -0.0104(11) -0.0063(10)
C11 0.0269(12) 0.0171(11) 0.0286(12) -0.0009(9) 0.0011(9) -0.0035(9)
C12 0.091(3) 0.0383(17) 0.0453(18) 0.0341(17) 0.0073(17) 0.0016(14)
C13 0.0221(14) 0.0433(17) 0.127(3) -0.0063(12) 0.0214(16) -0.0414(19)
C14 0.0374(15) 0.0515(17) 0.0503(17) -0.0019(13) 0.0075(12) -0.0335(14)
C15 0.0184(10) 0.0267(11) 0.0252(11) -0.0054(9) 0.0009(9) -0.0129(9)
C16 0.0190(10) 0.0220(11) 0.0228(11) -0.0001(9) -0.0058(8) -0.0079(9)
C17 0.0221(11) 0.0252(11) 0.0188(11) -0.0009(9) 0.0018(8) -0.0116(9)
C18 0.0399(14) 0.0301(13) 0.0318(13) 0.0102(11) 0.0076(11) -0.0132(11)
C19 0.0264(12) 0.0476(15) 0.0293(13) -0.0085(11) 0.0098(10) -0.0222(11)
C20 0.0337(13) 0.0367(13) 0.0242(12) -0.0055(11) 0.0034(10) -0.0182(10)
C21 0.0188(10) 0.0130(9) 0.0144(10) -0.0026(8) 0.0008(8) -0.0043(7)
C22 0.0172(10) 0.0136(9) 0.0151(10) -0.0039(8) 0.0011(8) -0.0042(8)
C23 0.0236(11) 0.0168(10) 0.0136(10) -0.0022(8) 0.0002(8) -0.0025(8)
C24 0.0239(11) 0.0221(11) 0.0163(10) -0.0039(9) 0.0051(8) -0.0066(8)
C25 0.0171(10) 0.0189(10) 0.0206(10) -0.0013(8) 0.0051(8) -0.0082(8)
C26 0.0148(9) 0.0132(9) 0.0172(10) -0.0034(8) 0.0007(8) -0.0057(8)
C27 0.0158(9) 0.0120(9) 0.0137(9) -0.0035(7) 0.0017(7) -0.0045(7)
C28 0.0133(9) 0.0130(9) 0.0163(10) -0.0023(7) 0.0008(7) -0.0038(7)
C29 0.0189(11) 0.0305(12) 0.0336(13) -0.0001(9) 0.0013(9) -0.0087(10)
C30 0.0311(13) 0.0378(14) 0.0232(12) 0.0036(11) -0.0072(10) -0.0144(10)
C31 0.0270(12) 0.0153(10) 0.0218(11) 0.0001(9) 0.0046(9) -0.0038(8)
C32 0.0320(13) 0.0222(12) 0.0434(15) -0.0102(10) 0.0102(11) -0.0073(11)
C33 0.0467(15) 0.0200(12) 0.0292(13) 0.0067(11) 0.0052(11) 0.0026(10)
C34 0.0451(15) 0.0227(12) 0.0288(13) -0.0066(11) 0.0041(11) -0.0115(10)
C35 0.0240(11) 0.0257(11) 0.0175(11) -0.0033(9) 0.0060(9) -0.0058(9)
C36 0.0320(12) 0.0288(12) 0.0122(10) 0.0040(10) 0.0013(9) -0.0028(9)
C37 0.0198(11) 0.0287(12) 0.0279(12) -0.0041(9) 0.0020(9) -0.0170(10)
C38 0.0234(13) 0.0399(15) 0.076(2) -0.0121(11) 0.0111(13) -0.0367(15)
C39 0.081(2) 0.082(2) 0.0372(17) -0.039(2) -0.0036(16) -0.0317(17)
C40 0.0277(14) 0.0272(13) 0.084(2) -0.0029(11) -0.0038(13) -0.0265(14)
S1 0.0185(3) 0.0184(3) 0.0172(3) -0.0060(2) -0.00048(19) -0.0032(2)
S2 0.0141(2) 0.0159(2) 0.0149(2) -0.00080(19) 0.00225(18) -0.00375(19)
Si1 0.0245(3) 0.0170(3) 0.0155(3) -0.0033(2) -0.0017(2) -0.0031(2)
Si2 0.0138(3) 0.0176(3) 0.0159(3) -0.0013(2) -0.0005(2) -0.0071(2)
Si3 0.0166(3) 0.0177(3) 0.0131(3) -0.0012(2) 0.0021(2) -0.0049(2)
Si4 0.0167(3) 0.0165(3) 0.0155(3) 0.0014(2) -0.0015(2) -0.0047(2)

loop_
_atom_type_symbol
_atom_type_description
_atom_type_scat_dispersion_real
_atom_type_scat_dispersion_imag
_atom_type_scat_source
C C 0.0033 0.0016 'International Tables Vol C Tables 4.2.6.8 and 6.1.1.4'
H H 0.0000 0.0000 'International Tables Vol C Tables 4.2.6.8 and 6.1.1.4'
S S 0.1246 0.1234 'International Tables Vol C Tables 4.2.6.8 and 6.1.1.4'
Si Si 0.0817 0.0704 'International Tables Vol C Tables 4.2.6.8 and 6.1.1.4'

loop_
_geom_angle_atom_site_label_1
_geom_angle_atom_site_label_2
_geom_angle_atom_site_label_3
_geom_angle_site_symmetry_1
_geom_angle_site_symmetry_3
_geom_angle
_geom_angle_publ_flag
C2 C1 S1 . . 108.02(14) ?
C2 C1 Si1 . . 132.96(15) ?
S1 C1 Si1 . . 118.96(11) ?
C1 C2 C3 . . 125.40(18) ?
C1 C2 C7 . . 114.14(17) ?
C3 C2 C7 . . 120.45(17) ?
C4 C3 C2 . . 119.92(18) ?
C4 C3 H3 . . 120.0 ?
C2 C3 H3 . . 120.0 ?
C3 C4 C5 . . 120.12(19) ?
C3 C4 H4 . . 119.9 ?
C5 C4 H4 . . 119.9 ?
C6 C5 C4 . . 123.00(18) ?
C6 C5 H5 . . 118.5 ?
C4 C5 H5 . . 118.5 ?
C5 C6 C7 . . 118.34(17) ?
C5 C6 C26 . . 117.04(17) ?
C7 C6 C26 . . 124.58(17) ?
C8 C7 C2 . . 112.77(17) ?
C8 C7 C6 . . 129.44(17) ?
C2 C7 C6 . . 117.78(17) ?
C7 C8 S1 . . 107.56(14) ?
C7 C8 Si2 . . 139.05(15) ?
S1 C8 Si2 . . 109.46(10) ?
Si1 C9 H9A . . 109.5 ?
Si1 C9 H9B . . 109.5 ?
H9A C9 H9B . . 109.5 ?
Si1 C9 H9C . . 109.5 ?
H9A C9 H9C . . 109.5 ?
H9B C9 H9C . . 109.5 ?
Si1 C10 H10A . . 109.5 ?
Si1 C10 H10B . . 109.5 ?
H10A C10 H10B . . 109.5 ?
Si1 C10 H10C . . 109.5 ?
H10A C10 H10C . . 109.5 ?
H10B C10 H10C . . 109.5 ?
C13 C11 C14 . . 108.2(2) ?
C13 C11 C12 . . 109.8(2) ?
C14 C11 C12 . . 108.3(2) ?
C13 C11 Si1 . . 110.85(16) ?
C14 C11 Si1 . . 110.09(16) ?
C12 C11 Si1 . . 109.55(17) ?
C11 C12 H12A . . 109.5 ?
C11 C12 H12B . . 109.5 ?
H12A C12 H12B . . 109.5 ?
C11 C12 H12C . . 109.5 ?
H12A C12 H12C . . 109.5 ?
H12B C12 H12C . . 109.5 ?
C11 C13 H13A . . 109.5 ?
C11 C13 H13B . . 109.5 ?
H13A C13 H13B . . 109.5 ?
C11 C13 H13C . . 109.5 ?
H13A C13 H13C . . 109.5 ?
H13B C13 H13C . . 109.5 ?
C11 C14 H14A . . 109.5 ?
C11 C14 H14B . . 109.5 ?
H14A C14 H14B . . 109.5 ?
C11 C14 H14C . . 109.5 ?
H14A C14 H14C . . 109.5 ?
H14B C14 H14C . . 109.5 ?
Si2 C15 H15A . . 109.5 ?
Si2 C15 H15B . . 109.5 ?
H15A C15 H15B . . 109.5 ?
Si2 C15 H15C . . 109.5 ?
H15A C15 H15C . . 109.5 ?
H15B C15 H15C . . 109.5 ?
Si2 C16 H16A . . 109.5 ?
Si2 C16 H16B . . 109.5 ?
H16A C16 H16B . . 109.5 ?
Si2 C16 H16C . . 109.5 ?
H16A C16 H16C . . 109.5 ?
H16B C16 H16C . . 109.5 ?
C19 C17 C20 . . 108.43(18) ?
C19 C17 C18 . . 108.72(19) ?
C20 C17 C18 . . 108.64(18) ?
C19 C17 Si2 . . 111.23(14) ?
C20 C17 Si2 . . 109.10(14) ?
C18 C17 Si2 . . 110.65(15) ?
C17 C18 H18A . . 109.5 ?
C17 C18 H18B . . 109.5 ?
H18A C18 H18B . . 109.5 ?
C17 C18 H18C . . 109.5 ?
H18A C18 H18C . . 109.5 ?
H18B C18 H18C . . 109.5 ?
C17 C19 H19A . . 109.5 ?
C17 C19 H19B . . 109.5 ?
H19A C19 H19B . . 109.5 ?
C17 C19 H19C . . 109.5 ?
H19A C19 H19C . . 109.5 ?
H19B C19 H19C . . 109.5 ?
C17 C20 H20A . . 109.5 ?
C17 C20 H20B . . 109.5 ?
H20A C20 H20B . . 109.5 ?
C17 C20 H20C . . 109.5 ?
H20A C20 H20C . . 109.5 ?
H20B C20 H20C . . 109.5 ?
C22 C21 S2 . . 108.33(14) ?
C22 C21 Si4 . . 132.64(15) ?
S2 C21 Si4 . . 118.99(11) ?
C21 C22 C23 . . 125.73(18) ?
C21 C22 C27 . . 113.82(17) ?
C23 C22 C27 . . 120.45(17) ?
C24 C23 C22 . . 119.77(18) ?
C24 C23 H23 . . 120.1 ?
C22 C23 H23 . . 120.1 ?
C23 C24 C25 . . 120.39(19) ?
C23 C24 H24 . . 119.8 ?
C25 C24 H24 . . 119.8 ?
C26 C25 C24 . . 122.72(19) ?
C26 C25 H25 . . 118.6 ?
C24 C25 H25 . . 118.6 ?
C25 C26 C27 . . 118.70(17) ?
C25 C26 C6 . . 117.31(17) ?
C27 C26 C6 . . 123.95(17) ?
C28 C27 C26 . . 129.78(17) ?
C28 C27 C22 . . 112.64(16) ?
C26 C27 C22 . . 117.58(17) ?
C27 C28 S2 . . 107.66(14) ?
C27 C28 Si3 . . 138.32(15) ?
S2 C28 Si3 . . 109.29(10) ?
Si4 C29 H29A . . 109.5 ?
Si4 C29 H29B . . 109.5 ?
H29A C29 H29B . . 109.5 ?
Si4 C29 H29C . . 109.5 ?
H29A C29 H29C . . 109.5 ?
H29B C29 H29C . . 109.5 ?
Si4 C30 H30A . . 109.5 ?
Si4 C30 H30B . . 109.5 ?
H30A C30 H30B . . 109.5 ?
Si4 C30 H30C . . 109.5 ?
H30A C30 H30C . . 109.5 ?
H30B C30 H30C . . 109.5 ?
C32 C31 C33 . . 108.76(18) ?
C32 C31 C34 . . 108.82(19) ?
C33 C31 C34 . . 109.19(18) ?
C32 C31 Si4 . . 110.88(14) ?
C33 C31 Si4 . . 109.36(16) ?
C34 C31 Si4 . . 109.79(14) ?
C31 C32 H32A . . 109.5 ?
C31 C32 H32B . . 109.5 ?
H32A C32 H32B . . 109.5 ?
C31 C32 H32C . . 109.5 ?
H32A C32 H32C . . 109.5 ?
H32B C32 H32C . . 109.5 ?
C31 C33 H33A . . 109.5 ?
C31 C33 H33B . . 109.5 ?
H33A C33 H33B . . 109.5 ?
C31 C33 H33C . . 109.5 ?
H33A C33 H33C . . 109.5 ?
H33B C33 H33C . . 109.5 ?
C31 C34 H34A . . 109.5 ?
C31 C34 H34B . . 109.5 ?
H34A C34 H34B . . 109.5 ?
C31 C34 H34C . . 109.5 ?
H34A C34 H34C . . 109.5 ?
H34B C34 H34C . . 109.5 ?
Si3 C35 H35A . . 109.5 ?
Si3 C35 H35B . . 109.5 ?
H35A C35 H35B . . 109.5 ?
Si3 C35 H35C . . 109.5 ?
H35A C35 H35C . . 109.5 ?
H35B C35 H35C . . 109.5 ?
Si3 C36 H36A . . 109.5 ?
Si3 C36 H36B . . 109.5 ?
H36A C36 H36B . . 109.5 ?
Si3 C36 H36C . . 109.5 ?
H36A C36 H36C . . 109.5 ?
H36B C36 H36C . . 109.5 ?
C38 C37 C39 . . 110.0(2) ?
C38 C37 C40 . . 107.2(2) ?
C39 C37 C40 . . 108.7(2) ?
C38 C37 Si3 . . 110.68(15) ?
C39 C37 Si3 . . 109.20(17) ?
C40 C37 Si3 . . 111.06(15) ?
C37 C38 H38A . . 109.5 ?
C37 C38 H38B . . 109.5 ?
H38A C38 H38B . . 109.5 ?
C37 C38 H38C . . 109.5 ?
H38A C38 H38C . . 109.5 ?
H38B C38 H38C . . 109.5 ?
C37 C39 H39A . . 109.5 ?
C37 C39 H39B . . 109.5 ?
H39A C39 H39B . . 109.5 ?
C37 C39 H39C . . 109.5 ?
H39A C39 H39C . . 109.5 ?
H39B C39 H39C . . 109.5 ?
C37 C40 H40A . . 109.5 ?
C37 C40 H40B . . 109.5 ?
H40A C40 H40B . . 109.5 ?
C37 C40 H40C . . 109.5 ?
H40A C40 H40C . . 109.5 ?
H40B C40 H40C . . 109.5 ?
C1 S1 C8 . . 97.35(10) ?
C21 S2 C28 . . 97.35(9) ?
C9 Si1 C10 . . 108.93(11) ?
C9 Si1 C1 . . 106.61(10) ?
C10 Si1 C1 . . 110.44(10) ?
C9 Si1 C11 . . 109.38(10) ?
C10 Si1 C11 . . 111.31(11) ?
C1 Si1 C11 . . 110.05(9) ?
C16 Si2 C15 . . 105.87(10) ?
C16 Si2 C8 . . 117.51(9) ?
C15 Si2 C8 . . 107.73(9) ?
C16 Si2 C17 . . 110.09(10) ?
C15 Si2 C17 . . 108.12(9) ?
C8 Si2 C17 . . 107.17(9) ?
C36 Si3 C35 . . 106.30(10) ?
C36 Si3 C28 . . 117.16(9) ?
C35 Si3 C28 . . 107.16(9) ?
C36 Si3 C37 . . 110.92(10) ?
C35 Si3 C37 . . 108.02(9) ?
C28 Si3 C37 . . 106.93(9) ?
C29 Si4 C30 . . 109.35(11) ?
C29 Si4 C21 . . 107.49(10) ?
C30 Si4 C21 . . 110.22(9) ?
C29 Si4 C31 . . 109.83(10) ?
C30 Si4 C31 . . 110.94(10) ?
C21 Si4 C31 . . 108.94(9) ?

loop_
_geom_bond_atom_site_label_1
_geom_bond_atom_site_label_2
_geom_bond_site_symmetry_2
_geom_bond_distance
_geom_bond_publ_flag
C1 C2 . 1.399(3) ?
C1 S1 . 1.701(2) ?
C1 Si1 . 1.872(2) ?
C2 C3 . 1.425(3) ?
C2 C7 . 1.450(3) ?
C3 C4 . 1.361(3) ?
C3 H3 . 0.95 ?
C4 C5 . 1.417(3) ?
C4 H4 . 0.95 ?
C5 C6 . 1.377(3) ?
C5 H5 . 0.95 ?
C6 C7 . 1.450(3) ?
C6 C26 . 1.492(3) ?
C7 C8 . 1.413(3) ?
C8 S1 . 1.722(2) ?
C8 Si2 . 1.897(2) ?
C9 Si1 . 1.868(2) ?
C9 H9A . 0.98 ?
C9 H9B . 0.98 ?
C9 H9C . 0.98 ?
C10 Si1 . 1.874(2) ?
C10 H10A . 0.98 ?
C10 H10B . 0.98 ?
C10 H10C . 0.98 ?
C11 C13 . 1.527(3) ?
C11 C14 . 1.525(3) ?
C11 C12 . 1.534(3) ?
C11 Si1 . 1.898(2) ?
C12 H12A . 0.98 ?
C12 H12B . 0.98 ?
C12 H12C . 0.98 ?
C13 H13A . 0.98 ?
C13 H13B . 0.98 ?
C13 H13C . 0.98 ?
C14 H14A . 0.98 ?
C14 H14B . 0.98 ?
C14 H14C . 0.98 ?
C15 Si2 . 1.874(2) ?
C15 H15A . 0.98 ?
C15 H15B . 0.98 ?
C15 H15C . 0.98 ?
C16 Si2 . 1.860(2) ?
C16 H16A . 0.98 ?
C16 H16B . 0.98 ?
C16 H16C . 0.98 ?
C17 C19 . 1.535(3) ?
C17 C20 . 1.540(3) ?
C17 C18 . 1.536(3) ?
C17 Si2 . 1.906(2) ?
C18 H18A . 0.98 ?
C18 H18B . 0.98 ?
C18 H18C . 0.98 ?
C19 H19A . 0.98 ?
C19 H19B . 0.98 ?
C19 H19C . 0.98 ?
C20 H20A . 0.98 ?
C20 H20B . 0.98 ?
C20 H20C . 0.98 ?
C21 C22 . 1.400(3) ?
C21 S2 . 1.6938(19) ?
C21 Si4 . 1.875(2) ?
C22 C23 . 1.428(3) ?
C22 C27 . 1.454(3) ?
C23 C24 . 1.354(3) ?
C23 H23 . 0.95 ?
C24 C25 . 1.422(3) ?
C24 H24 . 0.95 ?
C25 C26 . 1.374(3) ?
C25 H25 . 0.95 ?
C26 C27 . 1.445(3) ?
C27 C28 . 1.412(3) ?
C28 S2 . 1.7211(19) ?
C28 Si3 . 1.889(2) ?
C29 Si4 . 1.866(2) ?
C29 H29A . 0.98 ?
C29 H29B . 0.98 ?
C29 H29C . 0.98 ?
C30 Si4 . 1.871(2) ?
C30 H30A . 0.98 ?
C30 H30B . 0.98 ?
C30 H30C . 0.98 ?
C31 C32 . 1.537(3) ?
C31 C33 . 1.537(3) ?
C31 C34 . 1.536(3) ?
C31 Si4 . 1.893(2) ?
C32 H32A . 0.98 ?
C32 H32B . 0.98 ?
C32 H32C . 0.98 ?
C33 H33A . 0.98 ?
C33 H33B . 0.98 ?
C33 H33C . 0.98 ?
C34 H34A . 0.98 ?
C34 H34B . 0.98 ?
C34 H34C . 0.98 ?
C35 Si3 . 1.873(2) ?
C35 H35A . 0.98 ?
C35 H35B . 0.98 ?
C35 H35C . 0.98 ?
C36 Si3 . 1.856(2) ?
C36 H36A . 0.98 ?
C36 H36B . 0.98 ?
C36 H36C . 0.98 ?
C37 C38 . 1.520(3) ?
C37 C39 . 1.527(3) ?
C37 C40 . 1.541(3) ?
C37 Si3 . 1.905(2) ?
C38 H38A . 0.98 ?
C38 H38B . 0.98 ?
C38 H38C . 0.98 ?
C39 H39A . 0.98 ?
C39 H39B . 0.98 ?
C39 H39C . 0.98 ?
C40 H40A . 0.98 ?
C40 H40B . 0.98 ?
C40 H40C . 0.98 ?
